data_1527527
loop_
_publ_author_name
'Hong, H.Y.-P.'
'Mikkelsen, J.C.Jr.'
'Roland, G.W.'

_publ_section_title
;
 Crystal structure of Tl3 As Se3
;
_journal_name_full 'Materials Research Bulletin'
_journal_page_first 365
_journal_page_last 370
_journal_volume 9
_journal_year 1974
_chemical_formula_sum 'As Se3 Tl3'
_chemical_name_systematic 'Tl3 (As Se3)'
_space_group_IT_number 160
_symmetry_space_group_name_Hall 'R 3 -2"'
_symmetry_space_group_name_H-M 'R 3 m :H'
_cell_angle_alpha 90
_cell_angle_beta 90
_cell_angle_gamma 120
_cell_formula_units_Z 3
_cell_length_a 9.87
_cell_length_b 9.87
_cell_length_c 7.094
_cell_volume 598.489
_citation_journal_id_ASTM MRBUAC
_cod_data_source_file Hong_MRBUAC_1974_1278.cif
_cod_data_source_block As1Se3Tl3
_cod_original_cell_volume 598.4889
_cod_original_formula_sum 'As1 Se3 Tl3'
_cod_database_code 1527527

loop_
_symmetry_equiv_pos_as_xyz
x,y,z
-y,x-y,z
-x+y,-x,z
-y,-x,z
x,x-y,z
-x+y,y,z
x+2/3,y+1/3,z+1/3
-y+2/3,x-y+1/3,z+1/3
-x+y+2/3,-x+1/3,z+1/3
-y+2/3,-x+1/3,z+1/3
x+2/3,x-y+1/3,z+1/3
-x+y+2/3,y+1/3,z+1/3
x+1/3,y+2/3,z+2/3
-y+1/3,x-y+2/3,z+2/3
-x+y+1/3,-x+2/3,z+2/3
-y+1/3,-x+2/3,z+2/3
x+1/3,x-y+2/3,z+2/3
-x+y+1/3,y+2/3,z+2/3

loop_
_atom_site_label
_atom_site_type_symbol
_atom_site_fract_x
_atom_site_fract_y
_atom_site_fract_z
_atom_site_occupancy
_atom_site_U_iso_or_equiv
Tl1 Tl+1 0.2052 0.4104 0 1 0.0
Se1 Se-2 0.2052 0.4104 0.448 1 0.0
As1 As+3 0 0 0.745 1 0.0
